data_2012779
loop_
_publ_author_name
'Harrison, William T. A.'
'Howie, R. Alan'
'Skakle, Janet M. S.'
'Wardell, James L.'

_publ_section_title
;6,6-Diphenyl-6,7-dihydro-5<i>H</i>-1,3,4,8-tetrathia-6-stannazulene-2-thione
 and
 6,6'-spirobi[6,7-dihydro-5<i>H</i>-1,3,4,8-tetrathia-6-stannazulene]-2,2'-dithione
;
_journal_issue 6
_journal_name_full 'Acta Crystallographica Section C'
_journal_page_first m351
_journal_page_last m354
_journal_paper_doi 10.1107/S0108270102007898
_journal_volume 58
_journal_year 2002
_chemical_formula_iupac '[Sn (C17 H14 S5)]'
_chemical_formula_moiety 'C17 H14 S5 Sn'
_chemical_formula_sum 'C17 H14 S5 Sn'
_chemical_formula_weight 497.27
_chemical_name_systematic
;
6,6-Diphenyl-6,7-dihydro-5H-1,3,4,8-tetrathia-6-stannaazulene-2-thione
;
_space_group_IT_number 4
_symmetry_cell_setting monoclinic
_symmetry_space_group_name_Hall 'P 2yb'
_symmetry_space_group_name_H-M 'P 1 21 1'
_atom_sites_solution_hydrogens geom
_atom_sites_solution_primary heavy
_atom_sites_solution_secondary difmap
_audit_creation_method SHELXL97
_cell_angle_alpha 90
_cell_angle_beta 103.8400(10)
_cell_angle_gamma 90
_cell_formula_units_Z 2
_cell_length_a 8.6706(5)
_cell_length_b 8.5319(6)
_cell_length_c 13.3143(9)
_cell_measurement_reflns_used 3614
_cell_measurement_temperature 303(2)
_cell_measurement_theta_max 24.97
_cell_measurement_theta_min 2.78
_cell_volume 956.35(11)
_computing_cell_refinement 'SAINT (Bruker, 1999)'
_computing_data_collection 'SMART (Bruker, 1999)'
_computing_data_reduction SAINT
_computing_molecular_graphics 'ORTEP-3 (Farrugia, 1997)'
_computing_publication_material 'SHELXL97 and PLATON (Spek, 1990)'
_computing_structure_refinement 'SHELXL97 (Sheldrick, 1997)'
_computing_structure_solution 'SHELXS86 (Sheldrick, 1990)'
_diffrn_ambient_temperature 303(2)
_diffrn_measured_fraction_theta_full 0.994
_diffrn_measured_fraction_theta_max 0.994
_diffrn_measurement_device_type 'Bruker SMART 1000 CCD area-detector'
_diffrn_measurement_method '\f and \w scans'
_diffrn_radiation_monochromator graphite
_diffrn_radiation_source 'fine-focus sealed tube'
_diffrn_radiation_type MoK\a
_diffrn_radiation_wavelength 0.71073
_diffrn_reflns_av_R_equivalents 0.038
_diffrn_reflns_av_sigmaI/netI 0.034
_diffrn_reflns_limit_h_max 10
_diffrn_reflns_limit_h_min -9
_diffrn_reflns_limit_k_max 9
_diffrn_reflns_limit_k_min -10
_diffrn_reflns_limit_l_max 14
_diffrn_reflns_limit_l_min -16
_diffrn_reflns_number 6046
_diffrn_reflns_theta_full 25.82
_diffrn_reflns_theta_max 25.82
_diffrn_reflns_theta_min 2.42
_diffrn_standards_decay_% 0
_diffrn_standards_number 0
_exptl_absorpt_coefficient_mu 1.877
_exptl_absorpt_correction_T_max 0.662
_exptl_absorpt_correction_T_min 0.295
_exptl_absorpt_correction_type multi-scan
_exptl_absorpt_process_details '(SADABS; Sheldrick, 1996)'
_exptl_crystal_colour 'dark red-brown'
_exptl_crystal_density_diffrn 1.727
_exptl_crystal_density_meas ?
_exptl_crystal_density_method 'not measured'
_exptl_crystal_description block
_exptl_crystal_F_000 492
_exptl_crystal_size_max 0.38
_exptl_crystal_size_mid 0.28
_exptl_crystal_size_min 0.22
_refine_diff_density_max 1.12
_refine_diff_density_min -0.58
_refine_ls_abs_structure_details 'Flack (1983), 1133 Friedel pairs'
_refine_ls_abs_structure_Flack -0.03(5)
_refine_ls_extinction_method none
_refine_ls_goodness_of_fit_ref 1.037
_refine_ls_hydrogen_treatment constr
_refine_ls_matrix_type full
_refine_ls_number_parameters 208
_refine_ls_number_reflns 3107
_refine_ls_number_restraints 1
_refine_ls_restrained_S_all 1.037
_refine_ls_R_factor_all 0.050
_refine_ls_R_factor_gt 0.042
_refine_ls_shift/su_max <0.001
_refine_ls_shift/su_mean 0.000
_refine_ls_structure_factor_coef Fsqd
_refine_ls_weighting_details 'calc w = 1/[\s^2^(Fo^2^)+(0.0677P)^2^+1.2361P] where P=(Fo^2^+2Fc^2^)/3'
_refine_ls_weighting_scheme calc
_refine_ls_wR_factor_gt 0.110
_refine_ls_wR_factor_ref 0.118
_reflns_number_gt 2767
_reflns_number_total 3107
_reflns_threshold_expression I>2\s(I)
_cod_data_source_file tr1026.cif
_cod_data_source_block IV
_cod_depositor_comments
;
The following automatic conversions were performed:

'_exptl_crystal_density_meas' value 'not measured' was changed to '?'
- the value is perceived as not measured.

Automatic conversion script
Id: cif_fix_values 3008 2015-01-20 13:52:24Z robertas 
;
_cod_original_sg_symbol_H-M 'P 21'
_cod_database_code 2012779
_cod_database_fobs_code 2012779

loop_
_symmetry_equiv_pos_as_xyz
'x, y, z'
'-x, y+1/2, -z'

loop_
_atom_site_label
_atom_site_fract_x
_atom_site_fract_y
_atom_site_fract_z
_atom_site_U_iso_or_equiv
_atom_site_adp_type
_atom_site_calc_flag
_atom_site_refinement_flags
_atom_site_occupancy
_atom_site_disorder_assembly
_atom_site_disorder_group
_atom_site_type_symbol
Sn1 0.06357(5) 0.00042(8) 0.23369(3) 0.05324(16) Uani d . 1 . . Sn
S1 -0.2597(3) -0.1837(4) 0.0979(2) 0.0771(8) Uani d . 1 . . S
S2 -0.0959(3) 0.1169(6) -0.0118(2) 0.1123(14) Uani d . 1 . . S
S3 -0.4590(2) 0.0667(3) 0.16001(18) 0.0617(5) Uani d . 1 . . S
S4 -0.3150(3) 0.3218(4) 0.0755(3) 0.0828(8) Uani d . 1 . . S
S5 -0.5710(4) 0.3915(4) 0.1833(3) 0.0990(10) Uani d . 1 . . S
C1 -0.1013(10) -0.1920(12) 0.2152(7) 0.064(2) Uani d . 1 . . C
H1A -0.0431 -0.2891 0.2152 0.076 Uiso calc R 1 . . H
H1B -0.1484 -0.1944 0.2743 0.076 Uiso calc R 1 . . H
C2 0.0819(10) 0.0839(13) 0.0834(6) 0.065(2) Uani d . 1 . . C
H2A 0.1411 0.1815 0.0937 0.078 Uiso calc R 1 . . H
H2B 0.1448 0.0087 0.0557 0.078 Uiso calc R 1 . . H
C3 -0.3105(8) 0.0180(15) 0.0972(6) 0.056(2) Uani d . 1 . . C
C4 -0.2437(10) 0.1349(14) 0.0559(8) 0.066(3) Uani d . 1 . . C
C5 -0.4549(10) 0.2657(14) 0.1415(8) 0.071(3) Uani d . 1 . . C
C6 0.2948(9) -0.0798(10) 0.3151(6) 0.0496(16) Uani d . 1 . . C
C7 0.3834(9) 0.0146(17) 0.3942(6) 0.059(2) Uani d . 1 . . C
H7 0.3410 0.1078 0.4120 0.071 Uiso calc R 1 . . H
C8 0.5372(10) -0.0326(14) 0.4467(7) 0.070(3) Uani d . 1 . . C
H8 0.5949 0.0272 0.5012 0.084 Uiso calc R 1 . . H
C9 0.6033(10) -0.1687(13) 0.4171(7) 0.066(2) Uani d . 1 . . C
H9 0.7065 -0.1975 0.4500 0.079 Uiso calc R 1 . . H
C10 0.5158(11) -0.2605(12) 0.3392(8) 0.071(2) Uani d . 1 . . C
H10 0.5590 -0.3530 0.3209 0.085 Uiso calc R 1 . . H
C11 0.3623(11) -0.2159(12) 0.2871(7) 0.063(2) Uani d . 1 . . C
H11 0.3050 -0.2775 0.2334 0.075 Uiso calc R 1 . . H
C12 -0.0053(9) 0.1941(11) 0.3165(6) 0.0523(18) Uani d . 1 . . C
C13 0.0749(11) 0.3365(12) 0.3219(7) 0.067(2) Uani d . 1 . . C
H13 0.1580 0.3467 0.2894 0.080 Uiso calc R 1 . . H
C14 0.0331(12) 0.4633(12) 0.3748(7) 0.075(3) Uani d . 1 . . C
H14 0.0889 0.5571 0.3792 0.089 Uiso calc R 1 . . H
C15 -0.0931(13) 0.4482(15) 0.4210(8) 0.082(3) Uani d . 1 . . C
H15 -0.1232 0.5332 0.4556 0.098 Uiso calc R 1 . . H
C16 -0.1747(12) 0.3090(15) 0.4165(8) 0.076(3) Uani d . 1 . . C
H16 -0.2589 0.3001 0.4483 0.092 Uiso calc R 1 . . H
C17 -0.1310(11) 0.1823(13) 0.3644(7) 0.064(2) Uani d . 1 . . C
H17 -0.1862 0.0883 0.3614 0.076 Uiso calc R 1 . . H

loop_
_atom_site_aniso_label
_atom_site_aniso_U_11
_atom_site_aniso_U_22
_atom_site_aniso_U_33
_atom_site_aniso_U_12
_atom_site_aniso_U_13
_atom_site_aniso_U_23
Sn1 0.0448(2) 0.0626(3) 0.0554(2) 0.0046(3) 0.01793(17) 0.0011(3)
S1 0.0611(13) 0.0792(19) 0.0864(18) 0.0058(13) 0.0083(12) -0.0222(15)
S2 0.0563(13) 0.215(4) 0.0722(14) 0.0224(19) 0.0284(12) 0.055(2)
S3 0.0446(9) 0.0702(13) 0.0750(13) -0.0011(9) 0.0235(9) 0.0030(10)
S4 0.0555(12) 0.0813(18) 0.108(2) 0.0037(12) 0.0131(12) 0.0347(16)
S5 0.0788(17) 0.093(2) 0.120(2) 0.0213(16) 0.0136(16) -0.0299(19)
C1 0.059(5) 0.063(6) 0.071(5) 0.004(4) 0.021(4) 0.007(5)
C2 0.051(4) 0.089(7) 0.062(5) 0.004(4) 0.026(4) 0.009(5)
C3 0.043(3) 0.063(6) 0.063(4) 0.003(4) 0.016(3) -0.005(5)
C4 0.045(4) 0.086(7) 0.071(6) 0.008(4) 0.022(4) 0.019(5)
C5 0.045(4) 0.090(7) 0.072(5) 0.006(4) 0.000(4) 0.005(5)
C6 0.047(4) 0.051(4) 0.053(4) 0.007(3) 0.016(3) 0.002(3)
C7 0.057(4) 0.063(6) 0.061(4) 0.001(5) 0.021(3) -0.008(5)
C8 0.058(4) 0.089(10) 0.063(4) -0.006(5) 0.013(3) -0.010(5)
C9 0.046(4) 0.075(6) 0.074(5) 0.006(4) 0.007(4) 0.012(5)
C10 0.068(5) 0.058(6) 0.087(6) 0.020(4) 0.017(5) 0.002(5)
C11 0.060(5) 0.060(5) 0.065(5) 0.000(4) 0.009(4) -0.001(4)
C12 0.047(4) 0.060(5) 0.050(4) 0.006(3) 0.010(3) 0.002(4)
C13 0.060(5) 0.069(6) 0.072(5) 0.001(4) 0.016(4) 0.009(5)
C14 0.076(6) 0.065(8) 0.074(5) 0.007(4) 0.002(4) 0.003(4)
C15 0.078(6) 0.085(9) 0.079(6) 0.029(5) 0.012(5) -0.012(5)
C16 0.073(6) 0.090(8) 0.074(6) 0.011(6) 0.032(5) -0.008(5)
C17 0.065(5) 0.066(6) 0.067(5) -0.001(4) 0.030(4) -0.012(5)

loop_
_atom_type_symbol
_atom_type_description
_atom_type_scat_dispersion_real
_atom_type_scat_dispersion_imag
_atom_type_scat_source
C C 0.0033 0.0016 'International Tables Vol C Tables 4.2.6.8 and 6.1.1.4'
H H 0.0000 0.0000 'International Tables Vol C Tables 4.2.6.8 and 6.1.1.4'
S S 0.1246 0.1234 'International Tables Vol C Tables 4.2.6.8 and 6.1.1.4'
Sn Sn -0.6537 1.4246 'International Tables Vol C Tables 4.2.6.8 and 6.1.1.4'

loop_
_geom_angle_atom_site_label_1
_geom_angle_atom_site_label_2
_geom_angle_atom_site_label_3
_geom_angle
_geom_angle_publ_flag
C12 Sn1 C6 109.0(3) yes
C12 Sn1 C1 112.8(3) yes
C6 Sn1 C1 109.2(3) yes
C12 Sn1 C2 108.2(4) yes
C6 Sn1 C2 107.8(3) yes
C1 Sn1 C2 109.8(4) yes
C3 S1 C1 100.2(4) ?
C4 S2 C2 105.5(4) ?
C5 S3 C3 97.1(5) ?
C5 S4 C4 98.0(5) ?
S1 C1 Sn1 114.4(5) ?
S1 C1 H1A 108.7 ?
Sn1 C1 H1A 108.7 ?
S1 C1 H1B 108.7 ?
Sn1 C1 H1B 108.7 ?
H1A C1 H1B 107.6 ?
S2 C2 Sn1 118.1(4) ?
S2 C2 H2A 107.8 ?
Sn1 C2 H2A 107.8 ?
S2 C2 H2B 107.8 ?
Sn1 C2 H2B 107.8 ?
H2A C2 H2B 107.1 ?
C4 C3 S3 117.5(9) ?
C4 C3 S1 126.4(7) ?
S3 C3 S1 116.1(6) ?
C3 C4 S2 126.3(9) ?
C3 C4 S4 114.5(7) ?
S2 C4 S4 119.2(6) ?
S5 C5 S3 123.9(6) ?
S5 C5 S4 123.3(7) ?
S3 C5 S4 112.8(6) ?
C11 C6 C7 119.5(8) ?
C11 C6 Sn1 122.1(6) ?
C7 C6 Sn1 118.3(6) ?
C6 C7 C8 119.5(10) ?
C6 C7 H7 120.3 ?
C8 C7 H7 120.3 ?
C9 C8 C7 120.2(9) ?
C9 C8 H8 119.9 ?
C7 C8 H8 119.9 ?
C10 C9 C8 119.9(8) ?
C10 C9 H9 120.1 ?
C8 C9 H9 120.1 ?
C9 C10 C11 120.5(9) ?
C9 C10 H10 119.8 ?
C11 C10 H10 119.8 ?
C6 C11 C10 120.4(9) ?
C6 C11 H11 119.8 ?
C10 C11 H11 119.8 ?
C17 C12 C13 118.4(8) ?
C17 C12 Sn1 121.6(7) ?
C13 C12 Sn1 120.0(6) ?
C14 C13 C12 121.3(9) ?
C14 C13 H13 119.4 ?
C12 C13 H13 119.4 ?
C15 C14 C13 118.9(10) ?
C15 C14 H14 120.5 ?
C13 C14 H14 120.5 ?
C16 C15 C14 121.0(10) ?
C16 C15 H15 119.5 ?
C14 C15 H15 119.5 ?
C15 C16 C17 119.7(9) ?
C15 C16 H16 120.2 ?
C17 C16 H16 120.2 ?
C16 C17 C12 120.7(10) ?
C16 C17 H17 119.6 ?
C12 C17 H17 119.6 ?

loop_
_geom_bond_atom_site_label_1
_geom_bond_atom_site_label_2
_geom_bond_site_symmetry_2
_geom_bond_distance
_geom_bond_publ_flag
Sn1 C12 . 2.149(8) yes
Sn1 C6 . 2.151(7) yes
Sn1 C1 . 2.152(10) yes
Sn1 C2 . 2.165(8) yes
S1 C3 . 1.776(13) ?
S1 C1 . 1.818(9) ?
S2 C4 . 1.742(9) ?
S2 C2 . 1.768(9) ?
S3 C5 . 1.716(12) ?
S3 C3 . 1.744(7) ?
S4 C5 . 1.728(10) ?
S4 C4 . 1.751(12) ?
S5 C5 . 1.657(11) ?
C1 H1A . 0.9700 ?
C1 H1B . 0.9700 ?
C2 H2A . 0.9700 ?
C2 H2B . 0.9700 ?
C3 C4 . 1.336(15) ?
C6 C11 . 1.391(13) ?
C6 C7 . 1.400(13) ?
C7 C8 . 1.408(12) ?
C7 H7 . 0.9300 ?
C8 C9 . 1.393(15) ?
C8 H8 . 0.9300 ?
C9 C10 . 1.374(14) ?
C9 H9 . 0.9300 ?
C10 C11 . 1.398(13) ?
C10 H10 . 0.9300 ?
C11 H11 . 0.9300 ?
C12 C17 . 1.392(11) ?
C12 C13 . 1.393(14) ?
C13 C14 . 1.385(14) ?
C13 H13 . 0.9300 ?
C14 C15 . 1.383(15) ?
C14 H14 . 0.9300 ?
C15 C16 . 1.376(17) ?
C15 H15 . 0.9300 ?
C16 C17 . 1.385(14) ?
C16 H16 . 0.9300 ?
C17 H17 . 0.9300 ?

loop_
_geom_torsion_atom_site_label_1
_geom_torsion_atom_site_label_2
_geom_torsion_atom_site_label_3
_geom_torsion_atom_site_label_4
_geom_torsion
C3 S1 C1 Sn1 -43.1(5)
C12 Sn1 C1 S1 90.4(5)
C6 Sn1 C1 S1 -148.3(4)
C2 Sn1 C1 S1 -30.3(6)
C4 S2 C2 Sn1 19.8(8)
C12 Sn1 C2 S2 -76.0(7)
C6 Sn1 C2 S2 166.3(6)
C1 Sn1 C2 S2 47.4(7)
C5 S3 C3 C4 -0.6(8)
C5 S3 C3 S1 177.7(5)
C1 S1 C3 C4 87.4(9)
C1 S1 C3 S3 -90.8(5)
S3 C3 C4 S2 -179.1(6)
S1 C3 C4 S2 2.7(13)
S3 C3 C4 S4 1.6(10)
S1 C3 C4 S4 -176.5(5)
C2 S2 C4 C3 -76.5(10)
C2 S2 C4 S4 102.8(7)
C5 S4 C4 C3 -1.8(8)
C5 S4 C4 S2 178.9(6)
C3 S3 C5 S5 -180.0(6)
C3 S3 C5 S4 -0.6(6)
C4 S4 C5 S5 -179.3(6)
C4 S4 C5 S3 1.3(6)
C12 Sn1 C6 C11 171.9(7)
C1 Sn1 C6 C11 48.3(7)
C2 Sn1 C6 C11 -70.9(8)
C12 Sn1 C6 C7 -12.5(7)
C1 Sn1 C6 C7 -136.1(7)
C2 Sn1 C6 C7 104.7(7)
C11 C6 C7 C8 -2.3(13)
Sn1 C6 C7 C8 -178.0(7)
C6 C7 C8 C9 2.7(14)
C7 C8 C9 C10 -2.5(15)
C8 C9 C10 C11 1.9(15)
C7 C6 C11 C10 1.7(13)
Sn1 C6 C11 C10 177.2(7)
C9 C10 C11 C6 -1.5(15)
C6 Sn1 C12 C17 -112.9(7)
C1 Sn1 C12 C17 8.6(8)
C2 Sn1 C12 C17 130.2(7)
C6 Sn1 C12 C13 68.1(7)
C1 Sn1 C12 C13 -170.5(6)
C2 Sn1 C12 C13 -48.8(7)
C17 C12 C13 C14 1.0(13)
Sn1 C12 C13 C14 -180.0(7)
C12 C13 C14 C15 -1.4(14)
C13 C14 C15 C16 1.1(15)
C14 C15 C16 C17 -0.4(17)
C15 C16 C17 C12 0.0(16)
C13 C12 C17 C16 -0.2(14)
Sn1 C12 C17 C16 -179.3(7)

loop_
_cod_related_entry_id
_cod_related_entry_database
_cod_related_entry_code
1 ChemSpider 24724577
